data_2312721
loop_
_publ_author_name
'Sukiennik, Jaros&#x142;aw'
'Olczak, Andrzej'
'Gobis, Katarzyna'
'Korona-G&#x142;owniak, Izabela'
'Su&#x15b;niak, Katarzyna'
'Fruzi&#x144;ski, Andrzej'
'Szczesio, Ma&#x142;gorzata'

_publ_section_title
;
 Synthesis, structure and biological activity of new picolinohydrazonamide
 derivatives.
;
_journal_coeditor_code WV3017
_journal_issue 1
_journal_name_full 'Acta crystallographica. Section C, Structural chemistry'
_journal_paper_doi 10.1107/S2053229624011549
_journal_volume 81
_journal_year 2025
_chemical_formula_iupac '2C21 H27 N7 O S, C5 H10 O'
_chemical_formula_moiety '2(C21 H27 N7 O S), C5 H10 O'
_chemical_formula_sum 'C47 H64 N14 O3 S2'
_chemical_formula_weight 937.24
_chemical_name_systematic
'<i>N</i>'-(Morpholine-4-carbonothioyl)-4-(4-phenylpiperazin-1-yl)picolinohydrazonamide 2-methyltetrahydrofuran hemisolvate'
_space_group_crystal_system orthorhombic
_space_group_IT_number 29
_space_group_name_Hall 'P 2c -2ac'
_space_group_name_H-M_alt 'P c a 21'
_atom_sites_solution_hydrogens mixed
_atom_sites_solution_primary dual
_audit_creation_method
;
Olex2 1.5
(compiled 2023.11.24 svn.r209d9fb for OlexSys, GUI svn.r6928)
;
_cell_angle_alpha 90
_cell_angle_beta 90
_cell_angle_gamma 90
_cell_formula_units_Z 4
_cell_length_a 16.45775(12)
_cell_length_b 11.96434(9)
_cell_length_c 23.87725(16)
_cell_measurement_reflns_used 83198
_cell_measurement_temperature 100.00(10)
_cell_measurement_theta_max 79.2090
_cell_measurement_theta_min 3.6660
_cell_volume 4701.58(6)
_computing_cell_refinement
;
CrysAlis PRO (Rigaku OD, 2024)
;
_computing_data_collection
;
CrysAlis PRO (Rigaku OD, 2024)
;
_computing_data_reduction
;
CrysAlis PRO (Rigaku OD, 2024)
;
_computing_molecular_graphics
;
OLEX2 (Dolomanov <i>et al.</i>,  2009)
;
_computing_publication_material
;
OLEX2 (Dolomanov <i>et al.</i>,  2009)
;
_computing_structure_refinement
;
SHELXL2019 (Sheldrick, 2015<i>b</i>)
;
_computing_structure_solution
;
SHELXT (Sheldrick, 2015<i>a</i>)
;
_diffrn_ambient_temperature 100.00(10)
_diffrn_detector 'Hybrid Pixel Array Detector'
_diffrn_detector_area_resol_mean 5.8140
_diffrn_measured_fraction_theta_full 1.000
_diffrn_measured_fraction_theta_max 0.986
_diffrn_measurement_device 'four-circle diffractometer'
_diffrn_measurement_device_type 'Rigaku XtaLAB Synergy Dualflex diffractometer with a Pilatus 300K detector'
_diffrn_measurement_method '\w scans'
_diffrn_radiation_monochromator mirror
_diffrn_radiation_probe x-ray
_diffrn_radiation_type 'Cu K\a'
_diffrn_radiation_wavelength 1.54184
_diffrn_reflns_av_R_equivalents 0.0654
_diffrn_reflns_av_unetI/netI 0.0223
_diffrn_reflns_limit_h_max 20
_diffrn_reflns_limit_h_min -19
_diffrn_reflns_limit_k_max 14
_diffrn_reflns_limit_k_min -15
_diffrn_reflns_limit_l_max 29
_diffrn_reflns_limit_l_min -30
_diffrn_reflns_number 139136
_diffrn_reflns_theta_full 67.684
_diffrn_reflns_theta_max 79.904
_diffrn_reflns_theta_min 3.694
_diffrn_source 'micro-focus sealed X-ray tube'
_exptl_absorpt_coefficient_mu 1.492
_exptl_absorpt_correction_T_max 1.000
_exptl_absorpt_correction_T_min 0.373
_exptl_absorpt_correction_type gaussian
_exptl_absorpt_process_details
;
(CrysAlis PRO; Rigaku OD, 2024)
;
_exptl_crystal_colour 'clear light brown'
_exptl_crystal_density_diffrn 1.324
_exptl_crystal_description block
_exptl_crystal_F_000 2000
_exptl_crystal_size_max 0.659
_exptl_crystal_size_mid 0.136
_exptl_crystal_size_min 0.108
_refine_diff_density_max 0.412
_refine_diff_density_min -0.248
_refine_ls_abs_structure_details
;
 Refined as an inversion twin.
;
_refine_ls_abs_structure_Flack 0.677(15)
_refine_ls_extinction_method none
_refine_ls_goodness_of_fit_ref 1.025
_refine_ls_hydrogen_treatment mixed
_refine_ls_matrix_type full
_refine_ls_number_parameters 606
_refine_ls_number_reflns 9882
_refine_ls_number_restraints 1
_refine_ls_restrained_S_all 1.025
_refine_ls_R_factor_all 0.0388
_refine_ls_R_factor_gt 0.0370
_refine_ls_shift/su_max 0.000
_refine_ls_shift/su_mean 0.000
_refine_ls_structure_factor_coef Fsqd
_refine_ls_weighting_details 'w=1/[\s^2^(Fo^2^)+(0.0523P)^2^+1.9439P] where P=(Fo^2^+2Fc^2^)/3'
_refine_ls_weighting_scheme calc
_refine_ls_wR_factor_gt 0.0949
_refine_ls_wR_factor_ref 0.0963
_reflns_number_gt 9463
_reflns_number_total 9882
_reflns_threshold_expression 'I > 2\s(I)'
_cod_data_source_file wv3017sup1.cif
_cod_data_source_block 1
_cod_database_code 2312721
_shelx_space_group_comment
;
The symmetry employed for this shelxl refinement is uniquely defined
by the following loop, which should always be used as a source of
symmetry information in preference to the above space-group names.
They are only intended as comments.
;
_shelx_estimated_absorpt_t_min 0.440
_shelx_estimated_absorpt_t_max 0.855

loop_
_space_group_symop_operation_xyz
'x, y, z'
'-x, -y, z+1/2'
'x+1/2, -y, z'
'-x+1/2, y, z+1/2'

loop_
_atom_site_type_symbol
_atom_site_label
_atom_site_fract_x
_atom_site_fract_y
_atom_site_fract_z
_atom_site_U_iso_or_equiv
_atom_site_adp_type
_atom_site_calc_flag
_atom_site_occupancy
_atom_site_disorder_assembly
_atom_site_disorder_group
O O1 0.23634(12) 0.23720(19) 0.44841(9) 0.0375(5) Uani d 1 . .
N N3 0.49646(13) -0.16679(19) 0.69946(10) 0.0251(5) Uani d 1 . .
N N34 0.24444(13) 0.46109(18) 0.38231(10) 0.0240(4) Uani d 1 . .
H H34A 0.224569 0.421087 0.410041 0.029 Uiso calc 1 . .
H H34B 0.296927 0.460007 0.375297 0.029 Uiso calc 1 . .
N N5 0.44568(13) -0.0313(2) 0.61918(10) 0.0249(5) Uani d 1 . .
N N45 0.11702(13) 0.52403(19) 0.36191(10) 0.0240(5) Uani d 1 . .
N N7 0.30308(14) 0.0880(2) 0.52857(10) 0.0291(5) Uani d 1 . .
N N1 0.89075(13) -0.12116(19) 0.81673(10) 0.0262(5) Uani d 1 . .
N N6 0.41531(13) 0.0321(2) 0.57621(10) 0.0294(5) Uani d 1 . .
N N2 0.73571(13) -0.1461(2) 0.76328(10) 0.0272(5) Uani d 1 . .
S S1 0.27653(3) -0.07848(5) 0.60326(3) 0.02514(14) Uani d 1 . .
S S31 -0.05016(4) 0.57635(6) 0.38170(3) 0.02631(15) Uani d 1 . .
N N33 0.16835(13) 0.66400(19) 0.28304(10) 0.0254(5) Uani d 1 . .
N N32 0.40626(13) 0.6427(2) 0.21771(10) 0.0274(5) Uani d 1 . .
N N4 0.57314(13) 0.03606(19) 0.60027(10) 0.0261(4) Uani d 1 . .
H H4A 0.553666 0.076358 0.572520 0.031 Uiso calc 1 . .
H H4B 0.625391 0.038031 0.608045 0.031 Uiso calc 1 . .
N N36 0.08823(13) 0.46551(19) 0.40744(10) 0.0255(5) Uani d 1 . .
N N37 -0.01889(14) 0.4246(2) 0.46357(10) 0.0313(5) Uani d 1 . .
C C46 0.19512(16) 0.5232(2) 0.35098(11) 0.0222(5) Uani d 1 . .
O O31 -0.06537(17) 0.3265(3) 0.56721(11) 0.0738(10) Uani d 1 . .
N N31 0.57389(14) 0.6370(2) 0.18584(11) 0.0329(5) Uani d 1 . .
C C14 0.55257(15) -0.0958(2) 0.67827(11) 0.0228(5) Uani d 1 . .
C C41 0.33046(16) 0.6545(2) 0.24127(12) 0.0257(5) Uani d 1 . .
C C15 0.63073(16) -0.0843(2) 0.69857(12) 0.0246(5) Uani d 1 . .
H H15 0.666402 -0.030705 0.682562 0.030 Uiso calc 1 . .
C C12 0.59995(16) -0.2279(2) 0.76451(12) 0.0274(6) Uani d 1 . .
H H12 0.614134 -0.276694 0.794334 0.033 Uiso calc 1 . .
C C45 0.30414(16) 0.5854(2) 0.28548(12) 0.0241(5) Uani d 1 . .
H H45A 0.340481 0.533625 0.302262 0.029 Uiso calc 1 . .
C C1 0.97313(16) -0.1221(2) 0.83385(11) 0.0257(5) Uani d 1 . .
C C11 0.65738(15) -0.1523(2) 0.74299(12) 0.0248(5) Uani d 1 . .
C C16 0.52367(15) -0.0278(2) 0.63044(12) 0.0227(5) Uani d 1 . .
C C17 0.33626(16) 0.0169(2) 0.56786(11) 0.0255(5) Uani d 1 . .
C C47 0.01060(15) 0.4847(2) 0.41879(11) 0.0244(5) Uani d 1 . .
C C42 0.27282(17) 0.7315(2) 0.22087(13) 0.0290(6) Uani d 1 . .
H H42 0.287592 0.783506 0.192566 0.035 Uiso calc 1 . .
C C13 0.52220(16) -0.2307(2) 0.74179(12) 0.0271(5) Uani d 1 . .
H H13 0.484493 -0.281864 0.757566 0.032 Uiso calc 1 . .
C C39 0.46302(17) 0.5631(3) 0.24275(14) 0.0329(6) Uani d 1 . .
H H39A 0.433557 0.493426 0.252111 0.039 Uiso calc 1 . .
H H39B 0.484654 0.594815 0.278028 0.039 Uiso calc 1 . .
C C44 0.22452(15) 0.5939(2) 0.30429(11) 0.0220(5) Uani d 1 . .
C C7 0.84821(15) -0.2284(2) 0.81775(13) 0.0278(6) Uani d 1 . .
H H7A 0.860345 -0.267568 0.853309 0.033 Uiso calc 1 . .
H H7B 0.867867 -0.275725 0.786533 0.033 Uiso calc 1 . .
C C2 1.01989(19) -0.0250(3) 0.82966(15) 0.0391(7) Uani d 1 . .
H H2 0.996844 0.040596 0.813868 0.047 Uiso calc 1 . .
C C4 1.13528(18) -0.1169(3) 0.87137(15) 0.0433(8) Uani d 1 . .
H H4 1.190168 -0.115171 0.883654 0.052 Uiso calc 1 . .
C C40 0.53297(17) 0.5357(3) 0.20419(13) 0.0344(7) Uani d 1 . .
H H40A 0.572165 0.486908 0.223998 0.041 Uiso calc 1 . .
H H40B 0.512399 0.494448 0.171151 0.041 Uiso calc 1 . .
C C10 0.87291(17) -0.0640(3) 0.76404(13) 0.0314(6) Uani d 1 . .
H H10A 0.892267 -0.110218 0.732349 0.038 Uiso calc 1 . .
H H10B 0.902437 0.008094 0.762953 0.038 Uiso calc 1 . .
C C43 0.19504(17) 0.7312(2) 0.24210(13) 0.0304(6) Uani d 1 . .
H H43 0.157351 0.782694 0.226507 0.037 Uiso calc 1 . .
C C6 1.00921(18) -0.2158(3) 0.85777(13) 0.0335(6) Uani d 1 . .
H H6 0.978631 -0.282663 0.861589 0.040 Uiso calc 1 . .
C C8 0.75712(17) -0.2121(3) 0.81237(14) 0.0326(6) Uani d 1 . .
H H8A 0.730430 -0.286103 0.809839 0.039 Uiso calc 1 . .
H H8B 0.736483 -0.174240 0.846376 0.039 Uiso calc 1 . .
C C37 0.51659(17) 0.7071(3) 0.15523(13) 0.0360(7) Uani d 1 . .
H H37A 0.495946 0.665914 0.122222 0.043 Uiso calc 1 . .
H H37B 0.544695 0.775156 0.141716 0.043 Uiso calc 1 . .
C C9 0.78236(17) -0.0425(3) 0.75753(14) 0.0318(6) Uani d 1 . .
H H9A 0.764402 0.011613 0.786334 0.038 Uiso calc 1 . .
H H9B 0.771782 -0.009301 0.720263 0.038 Uiso calc 1 . .
C C38 0.44598(18) 0.7403(3) 0.19245(14) 0.0358(7) Uani d 1 . .
H H38A 0.465919 0.790218 0.222535 0.043 Uiso calc 1 . .
H H38B 0.405716 0.782438 0.170015 0.043 Uiso calc 1 . .
C C5 1.08973(18) -0.2130(3) 0.87628(15) 0.0399(7) Uani d 1 . .
H H5A 1.113272 -0.277962 0.892401 0.048 Uiso calc 1 . .
C C3 1.1000(2) -0.0236(3) 0.84842(16) 0.0472(9) Uani d 1 . .
H H3 1.130770 0.043245 0.845268 0.057 Uiso calc 1 . .
C C50 -0.0015(2) 0.2793(4) 0.53518(18) 0.0570(11) Uani d 1 . .
H H50A -0.023660 0.219444 0.510934 0.068 Uiso calc 1 . .
H H50B 0.038938 0.245206 0.560650 0.068 Uiso calc 1 . .
C C51 0.03953(19) 0.3662(3) 0.49930(15) 0.0424(8) Uani d 1 . .
H H51A 0.067431 0.421010 0.523676 0.051 Uiso calc 1 . .
H H51B 0.081098 0.329657 0.475561 0.051 Uiso calc 1 . .
C C48 -0.09030(19) 0.4629(4) 0.49429(14) 0.0483(9) Uani d 1 . .
H H48A -0.132186 0.489015 0.467552 0.058 Uiso calc 1 . .
H H48B -0.075241 0.526558 0.518679 0.058 Uiso calc 1 . .
C C49 -0.1245(2) 0.3686(5) 0.52980(19) 0.0762(17) Uani d 1 . .
H H49A -0.171796 0.396385 0.551353 0.091 Uiso calc 1 . .
H H49B -0.143579 0.307590 0.505058 0.091 Uiso calc 1 . .
C C18A 0.3552(3) 0.1642(4) 0.4971(2) 0.0330(10) Uiso d 0.750(8) A 1
H H18A 0.374641 0.127655 0.462386 0.040 Uiso calc 0.750(8) A 1
H H18B 0.402943 0.185653 0.519851 0.040 Uiso calc 0.750(8) A 1
C C19A 0.3050(3) 0.2674(4) 0.48265(18) 0.0331(10) Uiso d 0.750(8) A 1
H H19A 0.285676 0.303315 0.517562 0.040 Uiso calc 0.750(8) A 1
H H19B 0.339334 0.321935 0.462317 0.040 Uiso calc 0.750(8) A 1
C C25A 0.2333(2) 0.0543(3) 0.49400(16) 0.0245(9) Uiso d 0.750(8) A 1
H H25A 0.197942 0.002290 0.515121 0.029 Uiso calc 0.750(8) A 1
H H25B 0.252294 0.016036 0.459645 0.029 Uiso calc 0.750(8) A 1
C C24A 0.1864(2) 0.1600(3) 0.47875(19) 0.0266(9) Uiso d 0.750(8) A 1
H H24A 0.138687 0.139711 0.455654 0.032 Uiso calc 0.750(8) A 1
H H24B 0.166413 0.196159 0.513398 0.032 Uiso calc 0.750(8) A 1
C C22A 0.3480(6) 0.1961(9) 0.5126(4) 0.014(2) Uiso d 0.250(8) A 2
H H22A 0.334584 0.256498 0.539423 0.017 Uiso calc 0.250(8) A 2
H H22B 0.407525 0.183821 0.513414 0.017 Uiso calc 0.250(8) A 2
C C23A 0.3227(9) 0.2259(13) 0.4579(7) 0.045(4) Uiso d 0.250(8) A 2
H H23A 0.343738 0.168901 0.431617 0.053 Uiso calc 0.250(8) A 2
H H23B 0.348817 0.297810 0.448122 0.053 Uiso calc 0.250(8) A 2
C C21A 0.2177(9) 0.0947(13) 0.5162(6) 0.041(4) Uiso d 0.250(8) A 2
H H21A 0.193291 0.020069 0.522418 0.050 Uiso calc 0.250(8) A 2
H H21B 0.192219 0.146878 0.543177 0.050 Uiso calc 0.250(8) A 2
C C20A 0.1977(8) 0.1304(11) 0.4609(6) 0.030(3) Uiso d 0.250(8) A 2
H H20A 0.138011 0.138085 0.457471 0.036 Uiso calc 0.250(8) A 2
H H20B 0.215994 0.073524 0.433596 0.036 Uiso calc 0.250(8) A 2
C C5T 0.6436(3) 0.3243(4) 0.5316(2) 0.0758(14) Uani d 1 . .
H H5TA 0.597258 0.349066 0.554158 0.114 Uiso calc 0.65 B 1
H H5TB 0.677275 0.388957 0.521742 0.114 Uiso calc 0.65 B 1
H H5TC 0.676069 0.270746 0.553094 0.114 Uiso calc 0.65 B 1
H H5TD 0.598513 0.371254 0.518708 0.114 Uiso calc 0.35 C 2
H H5TE 0.694188 0.367472 0.530529 0.114 Uiso calc 0.35 C 2
H H5TF 0.633086 0.299498 0.570006 0.114 Uiso calc 0.35 C 2
C C36A 0.6916(4) 0.7339(6) 0.1422(2) 0.0252(14) Uiso d 0.542(11) D 1
H H36A 0.663244 0.803038 0.140645 0.030 Uiso calc 0.542(11) D 1
C C35A 0.7704(3) 0.7294(6) 0.1244(2) 0.0272(14) Uiso d 0.542(11) D 1
H H35A 0.795834 0.795591 0.111197 0.033 Uiso calc 0.542(11) D 1
C C34A 0.8136(4) 0.6316(7) 0.1252(2) 0.0290(15) Uiso d 0.542(11) D 1
H H34C 0.868966 0.630780 0.113984 0.035 Uiso calc 0.542(11) D 1
C C33A 0.7757(4) 0.5332(7) 0.1425(3) 0.0356(16) Uiso d 0.542(11) D 1
H H33A 0.804112 0.464105 0.141819 0.043 Uiso calc 0.542(11) D 1
C C32A 0.6944(4) 0.5382(6) 0.1612(3) 0.0301(15) Uiso d 0.542(11) D 1
H H32A 0.668121 0.471522 0.172900 0.036 Uiso calc 0.542(11) D 1
C C31A 0.6518(3) 0.6392(6) 0.1627(2) 0.0198(14) Uiso d 0.542(11) D 1
C C36B 0.7032(5) 0.6999(8) 0.1522(4) 0.0370(19) Uiso d 0.458(11) D 2
H H36B 0.682311 0.772631 0.159036 0.044 Uiso calc 0.458(11) D 2
C C35B 0.7829(5) 0.6867(8) 0.1328(3) 0.0346(18) Uiso d 0.458(11) D 2
H H35B 0.815893 0.750358 0.125894 0.042 Uiso calc 0.458(11) D 2
C C34B 0.8125(5) 0.5830(8) 0.1239(3) 0.0324(18) Uiso d 0.458(11) D 2
H H34D 0.866963 0.573171 0.111567 0.039 Uiso calc 0.458(11) D 2
C C33B 0.7630(5) 0.4908(8) 0.1329(3) 0.0377(19) Uiso d 0.458(11) D 2
H H33B 0.783867 0.417877 0.126540 0.045 Uiso calc 0.458(11) D 2
C C32B 0.6840(5) 0.5037(8) 0.1508(3) 0.0312(17) Uiso d 0.458(11) D 2
H H32B 0.650436 0.439780 0.155551 0.037 Uiso calc 0.458(11) D 2
C C31B 0.6540(5) 0.6057(8) 0.1618(3) 0.028(2) Uiso d 0.458(11) D 2
H H5 0.418(2) -0.075(3) 0.6389(14) 0.026(8) Uiso d 1 . .
H H45 0.089(2) 0.567(3) 0.3424(17) 0.043(11) Uiso d 1 . .
O O1_1 0.57263(17) 0.1674(3) 0.49733(12) 0.0629(8) Uani d 1 . .
C C1TA_1 0.6156(4) 0.2736(5) 0.4830(3) 0.0473(13) Uani d 0.65 E 1
H H1TA_1 0.576121 0.325094 0.464385 0.057 Uiso calc 0.65 E 1
C C1TB_1 0.6510(6) 0.2281(10) 0.4954(5) 0.053(3) Uani d 0.35 E 2
H H1TB_1 0.691100 0.177861 0.514273 0.063 Uiso calc 0.35 E 2
C C2T_1 0.6746(3) 0.2319(4) 0.4398(2) 0.0679(13) Uani d 1 . .
H H2TA_1 0.721625 0.194720 0.457763 0.081 Uiso calc 1 E 1
H H2TB_1 0.694579 0.294024 0.416157 0.081 Uiso calc 1 E 1
C C3T_1 0.6256(2) 0.1492(4) 0.40541(17) 0.0525(9) Uani d 1 . .
H H3TA_1 0.657420 0.080915 0.397229 0.063 Uiso calc 1 . .
H H3TB_1 0.607162 0.182891 0.369727 0.063 Uiso calc 1 . .
C C4T_1 0.5536(2) 0.1235(4) 0.44397(16) 0.0529(10) Uani d 1 . .
H H4TA_1 0.503508 0.158621 0.429274 0.063 Uiso calc 1 . .
H H4TB_1 0.544849 0.041817 0.446398 0.063 Uiso calc 1 . .

loop_
_atom_site_aniso_label
_atom_site_aniso_U_11
_atom_site_aniso_U_22
_atom_site_aniso_U_33
_atom_site_aniso_U_12
_atom_site_aniso_U_13
_atom_site_aniso_U_23
O1 0.0233(10) 0.0496(12) 0.0395(11) -0.0025(9) -0.0051(9) 0.0212(10)
N3 0.0138(10) 0.0252(11) 0.0364(12) -0.0010(8) -0.0030(9) 0.0014(9)
N34 0.0137(9) 0.0282(11) 0.0303(10) 0.0018(8) 0.0026(9) 0.0067(9)
N5 0.0144(10) 0.0297(12) 0.0305(12) -0.0004(9) -0.0021(8) 0.0060(9)
N45 0.0134(10) 0.0270(11) 0.0316(11) 0.0021(9) 0.0010(8) 0.0052(9)
N7 0.0139(11) 0.0367(13) 0.0366(13) -0.0037(9) -0.0046(9) 0.0144(10)
N1 0.0153(10) 0.0295(11) 0.0337(12) -0.0022(9) -0.0063(9) 0.0062(9)
N6 0.0143(11) 0.0382(13) 0.0358(12) -0.0016(9) -0.0046(9) 0.0105(10)
N2 0.0169(11) 0.0284(12) 0.0364(12) -0.0034(9) -0.0074(9) 0.0086(10)
S1 0.0130(3) 0.0291(3) 0.0333(3) -0.0013(2) -0.0021(2) 0.0072(3)
S31 0.0128(3) 0.0351(3) 0.0311(3) 0.0021(2) -0.0013(2) -0.0027(3)
N33 0.0151(10) 0.0243(11) 0.0369(12) 0.0031(8) -0.0001(9) 0.0046(9)
N32 0.0150(10) 0.0294(12) 0.0378(12) 0.0015(9) 0.0034(9) 0.0118(10)
N4 0.0139(9) 0.0332(11) 0.0312(11) -0.0005(9) -0.0034(9) 0.0059(10)
N36 0.0178(11) 0.0285(11) 0.0302(11) 0.0012(9) 0.0032(9) 0.0050(9)
N37 0.0179(11) 0.0448(15) 0.0312(12) -0.0031(10) 0.0034(9) 0.0047(10)
C46 0.0150(11) 0.0225(12) 0.0292(13) -0.0001(9) 0.0004(9) -0.0011(10)
O31 0.0357(14) 0.139(3) 0.0461(15) 0.0013(17) 0.0096(12) 0.0396(18)
N31 0.0174(11) 0.0487(15) 0.0327(12) -0.0002(10) 0.0038(9) 0.0065(11)
C14 0.0150(12) 0.0221(12) 0.0311(14) 0.0005(9) -0.0014(9) -0.0020(10)
C41 0.0162(12) 0.0269(13) 0.0339(13) -0.0003(10) -0.0005(10) 0.0035(11)
C15 0.0138(12) 0.0267(13) 0.0334(13) -0.0016(10) -0.0031(10) 0.0024(11)
C12 0.0177(13) 0.0263(13) 0.0384(14) -0.0006(10) -0.0058(11) 0.0057(11)
C45 0.0153(12) 0.0251(13) 0.0320(13) 0.0017(10) -0.0010(10) 0.0053(10)
C1 0.0153(12) 0.0340(14) 0.0279(13) -0.0017(10) -0.0047(10) 0.0006(10)
C11 0.0145(12) 0.0245(12) 0.0352(14) 0.0012(10) -0.0048(10) -0.0002(11)
C16 0.0138(12) 0.0235(12) 0.0308(12) 0.0005(9) -0.0031(10) -0.0043(10)
C17 0.0158(12) 0.0314(14) 0.0293(13) 0.0002(10) -0.0018(10) 0.0018(11)
C47 0.0153(12) 0.0305(14) 0.0275(13) -0.0027(10) -0.0003(10) -0.0035(11)
C42 0.0217(13) 0.0257(13) 0.0397(14) 0.0007(10) 0.0021(11) 0.0122(11)
C13 0.0160(12) 0.0259(13) 0.0393(14) -0.0049(10) -0.0020(11) 0.0039(11)
C39 0.0173(12) 0.0414(16) 0.0400(15) 0.0065(11) 0.0063(11) 0.0139(13)
C44 0.0149(12) 0.0225(12) 0.0287(13) -0.0001(9) -0.0007(9) 0.0021(10)
C7 0.0165(12) 0.0282(13) 0.0386(14) -0.0020(10) -0.0067(11) 0.0061(11)
C2 0.0272(15) 0.0372(17) 0.0528(19) -0.0073(13) -0.0178(13) 0.0118(14)
C4 0.0192(14) 0.057(2) 0.054(2) -0.0062(14) -0.0133(13) 0.0137(16)
C40 0.0187(13) 0.0441(17) 0.0403(15) 0.0060(12) 0.0066(11) 0.0120(13)
C10 0.0164(13) 0.0392(16) 0.0385(15) -0.0050(11) -0.0068(11) 0.0133(12)
C43 0.0207(13) 0.0276(13) 0.0431(15) 0.0044(11) 0.0002(12) 0.0105(12)
C6 0.0226(14) 0.0323(14) 0.0456(16) -0.0024(11) -0.0101(12) 0.0050(13)
C8 0.0166(13) 0.0352(15) 0.0460(16) -0.0033(11) -0.0072(11) 0.0147(13)
C37 0.0233(14) 0.0461(18) 0.0386(15) -0.0007(12) 0.0056(12) 0.0139(14)
C9 0.0173(13) 0.0306(14) 0.0475(17) -0.0056(11) -0.0098(11) 0.0128(12)
C38 0.0249(14) 0.0365(16) 0.0459(17) -0.0011(12) 0.0086(12) 0.0159(13)
C5 0.0220(14) 0.0417(17) 0.0561(19) 0.0016(12) -0.0131(13) 0.0096(15)
C3 0.0284(16) 0.051(2) 0.062(2) -0.0191(15) -0.0201(15) 0.0209(17)
C50 0.0333(18) 0.081(3) 0.057(2) -0.0062(18) 0.0064(16) 0.035(2)
C51 0.0233(14) 0.056(2) 0.0477(18) 0.0007(14) 0.0028(13) 0.0228(16)
C48 0.0197(15) 0.091(3) 0.0341(16) 0.0095(16) 0.0076(12) 0.0089(17)
C49 0.0249(18) 0.152(5) 0.052(2) -0.001(2) 0.0116(16) 0.042(3)
C5T 0.069(3) 0.069(3) 0.090(4) -0.003(2) 0.039(3) 0.002(3)
O1_1 0.0479(15) 0.091(2) 0.0500(15) -0.0290(15) 0.0021(12) 0.0257(15)
C1TA_1 0.036(3) 0.043(3) 0.063(4) 0.006(3) 0.010(3) 0.021(3)
C1TB_1 0.026(5) 0.055(6) 0.076(8) -0.002(5) -0.005(5) 0.045(6)
C2T_1 0.057(3) 0.059(2) 0.087(3) -0.003(2) 0.037(2) 0.004(2)
C3T_1 0.0311(17) 0.071(3) 0.055(2) 0.0068(17) 0.0080(15) 0.0219(19)
C4T_1 0.0305(17) 0.083(3) 0.0449(19) 0.0027(18) 0.0019(15) 0.0169(19)

loop_
_atom_type_symbol
_atom_type_description
_atom_type_scat_dispersion_real
_atom_type_scat_dispersion_imag
_atom_type_scat_source
C C 0.0181 0.0091 'International Tables Vol C Tables 4.2.6.8 and 6.1.1.4'
H H 0.0000 0.0000 'International Tables Vol C Tables 4.2.6.8 and 6.1.1.4'
N N 0.0311 0.0180 'International Tables Vol C Tables 4.2.6.8 and 6.1.1.4'
O O 0.0492 0.0322 'International Tables Vol C Tables 4.2.6.8 and 6.1.1.4'
S S 0.3331 0.5567 'International Tables Vol C Tables 4.2.6.8 and 6.1.1.4'

loop_
_exptl_crystal_face_index_h
_exptl_crystal_face_index_k
_exptl_crystal_face_index_l
_exptl_crystal_face_perp_dist
1 0 0 0.0404
-5 1 0 0.1027
1 5 2 0.2851
-1 -5 -2 0.3466
2 0 -5 0.0484
-1 0 0 0.0675
-1 0 5 0.0506
8 -5 -3 0.2221
-10 -3 1 0.1630
-9 0 -8 0.0608
-5 -5 10 0.2015
8 -3 8 0.1253
9 2 7 0.0949

loop_
_geom_angle_atom_site_label_1
_geom_angle_atom_site_label_2
_geom_angle_atom_site_label_3
_geom_angle_site_symmetry_1
_geom_angle_site_symmetry_3
_geom_angle
_geom_angle_publ_flag
C24A O1 C19A . . 108.9(3) ?
C23A O1 C20A . . 108.3(8) ?
C13 N3 C14 . . 115.2(2) ?
H34A N34 H34B . . 120.0 ?
C46 N34 H34A . . 120.0 ?
C46 N34 H34B . . 120.0 ?
N6 N5 H5 . . 124(2) ?
C16 N5 N6 . . 119.5(2) ?
C16 N5 H5 . . 116(2) ?
N36 N45 H45 . . 124(3) ?
C46 N45 N36 . . 119.4(2) ?
C46 N45 H45 . . 116(3) ?
C17 N7 C18A . . 120.2(3) ?
C17 N7 C25A . . 121.5(2) ?
C17 N7 C22A . . 119.8(4) ?
C17 N7 C21A . . 124.1(6) ?
C18A N7 C25A . . 109.9(3) ?
C21A N7 C22A . . 111.9(7) ?
C1 N1 C7 . . 116.5(2) ?
C1 N1 C10 . . 116.4(2) ?
C10 N1 C7 . . 109.2(2) ?
C17 N6 N5 . . 113.2(2) ?
C11 N2 C8 . . 118.6(2) ?
C11 N2 C9 . . 120.2(2) ?
C8 N2 C9 . . 114.1(2) ?
C43 N33 C44 . . 115.1(2) ?
C41 N32 C39 . . 118.6(2) ?
C41 N32 C38 . . 119.4(2) ?
C39 N32 C38 . . 113.7(2) ?
H4A N4 H4B . . 120.0 ?
C16 N4 H4A . . 120.0 ?
C16 N4 H4B . . 120.0 ?
C47 N36 N45 . . 113.9(2) ?
C47 N37 C51 . . 118.1(2) ?
C47 N37 C48 . . 120.7(3) ?
C48 N37 C51 . . 112.7(3) ?
N34 C46 C44 . . 122.9(2) ?
N45 C46 N34 . . 119.3(2) ?
N45 C46 C44 . . 117.8(2) ?
C49 O31 C50 . . 108.1(3) ?
C40 N31 C37 . . 109.3(2) ?
C40 N31 C31B . . 108.5(4) ?
C37 N31 C31B . . 121.7(4) ?
C31A N31 C40 . . 124.0(4) ?
C31A N31 C37 . . 112.6(3) ?
N3 C14 C15 . . 124.5(2) ?
N3 C14 C16 . . 114.5(2) ?
C15 C14 C16 . . 121.0(2) ?
N32 C41 C45 . . 121.7(2) ?
N32 C41 C42 . . 122.4(3) ?
C45 C41 C42 . . 115.8(2) ?
C14 C15 H15 . . 120.1 ?
C14 C15 C11 . . 119.8(2) ?
C11 C15 H15 . . 120.1 ?
C11 C12 H12 . . 120.3 ?
C13 C12 H12 . . 120.3 ?
C13 C12 C11 . . 119.4(3) ?
C41 C45 H45A . . 120.3 ?
C44 C45 C41 . . 119.3(2) ?
C44 C45 H45A . . 120.3 ?
C2 C1 N1 . . 120.0(3) ?
C6 C1 N1 . . 122.3(3) ?
C6 C1 C2 . . 117.6(2) ?
N2 C11 C15 . . 121.7(2) ?
N2 C11 C12 . . 122.3(2) ?
C12 C11 C15 . . 116.0(2) ?
N5 C16 N4 . . 120.4(3) ?
N5 C16 C14 . . 117.1(2) ?
N4 C16 C14 . . 122.5(2) ?
N7 C17 S1 . . 121.00(19) ?
N6 C17 N7 . . 113.9(2) ?
N6 C17 S1 . . 125.0(2) ?
N36 C47 S31 . . 124.2(2) ?
N36 C47 N37 . . 114.1(2) ?
N37 C47 S31 . . 121.7(2) ?
C41 C42 H42 . . 120.1 ?
C43 C42 C41 . . 119.8(3) ?
C43 C42 H42 . . 120.1 ?
N3 C13 C12 . . 125.0(3) ?
N3 C13 H13 . . 117.5 ?
C12 C13 H13 . . 117.5 ?
N32 C39 H39A . . 109.1 ?
N32 C39 H39B . . 109.1 ?
N32 C39 C40 . . 112.3(2) ?
H39A C39 H39B . . 107.9 ?
C40 C39 H39A . . 109.1 ?
C40 C39 H39B . . 109.1 ?
N33 C44 C46 . . 114.5(2) ?
N33 C44 C45 . . 124.8(2) ?
C45 C44 C46 . . 120.7(2) ?
N1 C7 H7A . . 109.4 ?
N1 C7 H7B . . 109.4 ?
N1 C7 C8 . . 111.0(2) ?
H7A C7 H7B . . 108.0 ?
C8 C7 H7A . . 109.4 ?
C8 C7 H7B . . 109.4 ?
C1 C2 H2 . . 119.7 ?
C3 C2 C1 . . 120.6(3) ?
C3 C2 H2 . . 119.7 ?
C5 C4 H4 . . 120.6 ?
C3 C4 H4 . . 120.6 ?
C3 C4 C5 . . 118.8(3) ?
N31 C40 C39 . . 110.8(3) ?
N31 C40 H40A . . 109.5 ?
N31 C40 H40B . . 109.5 ?
C39 C40 H40A . . 109.5 ?
C39 C40 H40B . . 109.5 ?
H40A C40 H40B . . 108.1 ?
N1 C10 H10A . . 109.4 ?
N1 C10 H10B . . 109.4 ?
N1 C10 C9 . . 111.3(2) ?
H10A C10 H10B . . 108.0 ?
C9 C10 H10A . . 109.4 ?
C9 C10 H10B . . 109.4 ?
N33 C43 C42 . . 125.1(3) ?
N33 C43 H43 . . 117.5 ?
C42 C43 H43 . . 117.5 ?
C1 C6 H6 . . 119.5 ?
C1 C6 C5 . . 121.1(3) ?
C5 C6 H6 . . 119.5 ?
N2 C8 C7 . . 112.1(2) ?
N2 C8 H8A . . 109.2 ?
N2 C8 H8B . . 109.2 ?
C7 C8 H8A . . 109.2 ?
C7 C8 H8B . . 109.2 ?
H8A C8 H8B . . 107.9 ?
N31 C37 H37A . . 109.5 ?
N31 C37 H37B . . 109.5 ?
N31 C37 C38 . . 110.6(2) ?
H37A C37 H37B . . 108.1 ?
C38 C37 H37A . . 109.5 ?
C38 C37 H37B . . 109.5 ?
N2 C9 C10 . . 111.2(2) ?
N2 C9 H9A . . 109.4 ?
N2 C9 H9B . . 109.4 ?
C10 C9 H9A . . 109.4 ?
C10 C9 H9B . . 109.4 ?
H9A C9 H9B . . 108.0 ?
N32 C38 C37 . . 112.0(3) ?
N32 C38 H38A . . 109.2 ?
N32 C38 H38B . . 109.2 ?
C37 C38 H38A . . 109.2 ?
C37 C38 H38B . . 109.2 ?
H38A C38 H38B . . 107.9 ?
C4 C5 C6 . . 120.6(3) ?
C4 C5 H5A . . 119.7 ?
C6 C5 H5A . . 119.7 ?
C2 C3 H3 . . 119.3 ?
C4 C3 C2 . . 121.3(3) ?
C4 C3 H3 . . 119.3 ?
O31 C50 H50A . . 109.4 ?
O31 C50 H50B . . 109.4 ?
O31 C50 C51 . . 111.4(4) ?
H50A C50 H50B . . 108.0 ?
C51 C50 H50A . . 109.4 ?
C51 C50 H50B . . 109.4 ?
N37 C51 C50 . . 111.5(3) ?
N37 C51 H51A . . 109.3 ?
N37 C51 H51B . . 109.3 ?
C50 C51 H51A . . 109.3 ?
C50 C51 H51B . . 109.3 ?
H51A C51 H51B . . 108.0 ?
N37 C48 H48A . . 109.6 ?
N37 C48 H48B . . 109.6 ?
N37 C48 C49 . . 110.2(4) ?
H48A C48 H48B . . 108.1 ?
C49 C48 H48A . . 109.6 ?
C49 C48 H48B . . 109.6 ?
O31 C49 C48 . . 111.2(3) ?
O31 C49 H49A . . 109.4 ?
O31 C49 H49B . . 109.4 ?
C48 C49 H49A . . 109.4 ?
C48 C49 H49B . . 109.4 ?
H49A C49 H49B . . 108.0 ?
N7 C18A H18A . . 110.2 ?
N7 C18A H18B . . 110.2 ?
N7 C18A C19A . . 107.7(3) ?
H18A C18A H18B . . 108.5 ?
C19A C18A H18A . . 110.2 ?
C19A C18A H18B . . 110.2 ?
O1 C19A C18A . . 110.4(4) ?
O1 C19A H19A . . 109.6 ?
O1 C19A H19B . . 109.6 ?
C18A C19A H19A . . 109.6 ?
C18A C19A H19B . . 109.6 ?
H19A C19A H19B . . 108.1 ?
N7 C25A H25A . . 110.2 ?
N7 C25A H25B . . 110.2 ?
N7 C25A C24A . . 107.6(3) ?
H25A C25A H25B . . 108.5 ?
C24A C25A H25A . . 110.2 ?
C24A C25A H25B . . 110.2 ?
O1 C24A C25A . . 111.4(3) ?
O1 C24A H24A . . 109.3 ?
O1 C24A H24B . . 109.3 ?
C25A C24A H24A . . 109.3 ?
C25A C24A H24B . . 109.3 ?
H24A C24A H24B . . 108.0 ?
N7 C22A H22A . . 110.2 ?
N7 C22A H22B . . 110.2 ?
H22A C22A H22B . . 108.5 ?
C23A C22A N7 . . 107.3(9) ?
C23A C22A H22A . . 110.2 ?
C23A C22A H22B . . 110.2 ?
O1 C23A H23A . . 108.0 ?
O1 C23A H23B . . 108.0 ?
C22A C23A O1 . . 117.3(12) ?
C22A C23A H23A . . 108.0 ?
C22A C23A H23B . . 108.0 ?
H23A C23A H23B . . 107.2 ?
N7 C21A H21A . . 108.4 ?
N7 C21A H21B . . 108.4 ?
H21A C21A H21B . . 107.4 ?
C20A C21A N7 . . 115.6(12) ?
C20A C21A H21A . . 108.4 ?
C20A C21A H21B . . 108.4 ?
O1 C20A H20A . . 109.5 ?
O1 C20A H20B . . 109.5 ?
C21A C20A O1 . . 110.6(11) ?
C21A C20A H20A . . 109.5 ?
C21A C20A H20B . . 109.5 ?
H20A C20A H20B . . 108.1 ?
H5TA C5T H5TB . . 109.5 ?
H5TA C5T H5TC . . 109.5 ?
H5TB C5T H5TC . . 109.5 ?
H5TD C5T H5TE . . 109.5 ?
H5TD C5T H5TF . . 109.5 ?
H5TE C5T H5TF . . 109.5 ?
C1TA_1 C5T H5TA . . 109.5 ?
C1TA_1 C5T H5TB . . 109.5 ?
C1TA_1 C5T H5TC . . 109.5 ?
C1TB_1 C5T H5TD . . 109.5 ?
C1TB_1 C5T H5TE . . 109.5 ?
C1TB_1 C5T H5TF . . 109.5 ?
C35A C36A H36A . . 119.3 ?
C35A C36A C31A . . 121.5(6) ?
C31A C36A H36A . . 119.3 ?
C36A C35A H35A . . 119.2 ?
C36A C35A C34A . . 121.5(6) ?
C34A C35A H35A . . 119.2 ?
C35A C34A H34C . . 120.2 ?
C35A C34A C33A . . 119.5(6) ?
C33A C34A H34C . . 120.2 ?
C34A C33A H33A . . 120.6 ?
C34A C33A C32A . . 118.8(6) ?
C32A C33A H33A . . 120.6 ?
C33A C32A H32A . . 119.3 ?
C31A C32A C33A . . 121.4(6) ?
C31A C32A H32A . . 119.3 ?
N31 C31A C36A . . 125.8(6) ?
N31 C31A C32A . . 117.1(5) ?
C36A C31A C32A . . 117.1(5) ?
C35B C36B H36B . . 119.9 ?
C35B C36B C31B . . 120.2(8) ?
C31B C36B H36B . . 119.9 ?
C36B C35B H35B . . 120.2 ?
C34B C35B C36B . . 119.6(8) ?
C34B C35B H35B . . 120.2 ?
C35B C34B H34D . . 120.2 ?
C35B C34B C33B . . 119.6(7) ?
C33B C34B H34D . . 120.2 ?
C34B C33B H33B . . 119.5 ?
C32B C33B C34B . . 120.9(8) ?
C32B C33B H33B . . 119.5 ?
C33B C32B H32B . . 119.7 ?
C31B C32B C33B . . 120.6(8) ?
C31B C32B H32B . . 119.7 ?
C36B C31B N31 . . 111.8(7) ?
C32B C31B N31 . . 129.1(7) ?
C32B C31B C36B . . 119.1(7) ?
C4T_1 O1_1 C1TA_1 . . 102.4(4) ?
C4T_1 O1_1 C1TB_1 . . 110.3(6) ?
C5T C1TA_1 O1_1 . . 109.8(5) ?
C5T C1TA_1 H1TA_1 . . 108.6 ?
C5T C1TA_1 C2T_1 . . 120.3(5) ?
O1_1 C1TA_1 H1TA_1 . . 108.6 ?
O1_1 C1TA_1 C2T_1 . . 100.4(4) ?
C2T_1 C1TA_1 H1TA_1 . . 108.6 ?
C5T C1TB_1 O1_1 . . 107.4(8) ?
C5T C1TB_1 H1TB_1 . . 105.4 ?
O1_1 C1TB_1 H1TB_1 . . 105.4 ?
C2T_1 C1TB_1 C5T . . 124.8(8) ?
C2T_1 C1TB_1 O1_1 . . 106.9(9) ?
C2T_1 C1TB_1 H1TB_1 . . 105.4 ?
C1TA_1 C2T_1 H2TA_1 . . 110.9 ?
C1TA_1 C2T_1 H2TB_1 . . 110.9 ?
C1TA_1 C2T_1 C3T_1 . . 104.2(4) ?
C1TB_1 C2T_1 C3T_1 . . 110.4(6) ?
H2TA_1 C2T_1 H2TB_1 . . 108.9 ?
C3T_1 C2T_1 H2TA_1 . . 110.9 ?
C3T_1 C2T_1 H2TB_1 . . 110.9 ?
C2T_1 C3T_1 H3TA_1 . . 111.3 ?
C2T_1 C3T_1 H3TB_1 . . 111.3 ?
C2T_1 C3T_1 C4T_1 . . 102.5(3) ?
H3TA_1 C3T_1 H3TB_1 . . 109.2 ?
C4T_1 C3T_1 H3TA_1 . . 111.3 ?
C4T_1 C3T_1 H3TB_1 . . 111.3 ?
O1_1 C4T_1 C3T_1 . . 107.3(3) ?
O1_1 C4T_1 H4TA_1 . . 110.3 ?
O1_1 C4T_1 H4TB_1 . . 110.3 ?
C3T_1 C4T_1 H4TA_1 . . 110.3 ?
C3T_1 C4T_1 H4TB_1 . . 110.3 ?
H4TA_1 C4T_1 H4TB_1 . . 108.5 ?

loop_
_geom_bond_atom_site_label_1
_geom_bond_atom_site_label_2
_geom_bond_site_symmetry_2
_geom_bond_distance
_geom_bond_publ_flag
O1 C19A . 1.441(5) ?
O1 C24A . 1.433(4) ?
O1 C23A . 1.445(15) ?
O1 C20A . 1.458(12) ?
N3 C14 . 1.353(3) ?
N3 C13 . 1.336(4) ?
N34 H34A . 0.8800 ?
N34 H34B . 0.8800 ?
N34 C46 . 1.331(3) ?
N5 N6 . 1.370(3) ?
N5 C16 . 1.312(3) ?
N5 H5 . 0.84(4) ?
N45 N36 . 1.377(3) ?
N45 C46 . 1.312(3) ?
N45 H45 . 0.83(4) ?
N7 C17 . 1.379(3) ?
N7 C18A . 1.461(5) ?
N7 C25A . 1.471(4) ?
N7 C22A . 1.538(10) ?
N7 C21A . 1.438(14) ?
N1 C1 . 1.416(3) ?
N1 C7 . 1.462(3) ?
N1 C10 . 1.462(3) ?
N6 C17 . 1.329(3) ?
N2 C11 . 1.379(3) ?
N2 C8 . 1.457(3) ?
N2 C9 . 1.464(4) ?
S1 C17 . 1.727(3) ?
S31 C47 . 1.728(3) ?
N33 C44 . 1.347(3) ?
N33 C43 . 1.340(4) ?
N32 C41 . 1.376(3) ?
N32 C39 . 1.462(4) ?
N32 C38 . 1.468(4) ?
N4 H4A . 0.8800 ?
N4 H4B . 0.8800 ?
N4 C16 . 1.329(4) ?
N36 C47 . 1.326(3) ?
N37 C47 . 1.377(4) ?
N37 C51 . 1.463(4) ?
N37 C48 . 1.459(4) ?
C46 C44 . 1.481(4) ?
O31 C50 . 1.417(5) ?
O31 C49 . 1.414(5) ?
N31 C40 . 1.455(4) ?
N31 C37 . 1.458(4) ?
N31 C31A . 1.396(6) ?
N31 C31B . 1.487(8) ?
C14 C15 . 1.381(4) ?
C14 C16 . 1.481(4) ?
C41 C45 . 1.409(4) ?
C41 C42 . 1.409(4) ?
C15 H15 . 0.9500 ?
C15 C11 . 1.407(4) ?
C12 H12 . 0.9500 ?
C12 C11 . 1.405(4) ?
C12 C13 . 1.390(4) ?
C45 H45A . 0.9500 ?
C45 C44 . 1.389(3) ?
C1 C2 . 1.397(4) ?
C1 C6 . 1.391(4) ?
C42 H42 . 0.9500 ?
C42 C43 . 1.377(4) ?
C13 H13 . 0.9500 ?
C39 H39A . 0.9900 ?
C39 H39B . 0.9900 ?
C39 C40 . 1.510(4) ?
C7 H7A . 0.9900 ?
C7 H7B . 0.9900 ?
C7 C8 . 1.517(4) ?
C2 H2 . 0.9500 ?
C2 C3 . 1.392(4) ?
C4 H4 . 0.9500 ?
C4 C5 . 1.378(5) ?
C4 C3 . 1.372(5) ?
C40 H40A . 0.9900 ?
C40 H40B . 0.9900 ?
C10 H10A . 0.9900 ?
C10 H10B . 0.9900 ?
C10 C9 . 1.520(4) ?
C43 H43 . 0.9500 ?
C6 H6 . 0.9500 ?
C6 C5 . 1.397(4) ?
C8 H8A . 0.9900 ?
C8 H8B . 0.9900 ?
C37 H37A . 0.9900 ?
C37 H37B . 0.9900 ?
C37 C38 . 1.516(4) ?
C9 H9A . 0.9900 ?
C9 H9B . 0.9900 ?
C38 H38A . 0.9900 ?
C38 H38B . 0.9900 ?
C5 H5A . 0.9500 ?
C3 H3 . 0.9500 ?
C50 H50A . 0.9900 ?
C50 H50B . 0.9900 ?
C50 C51 . 1.507(5) ?
C51 H51A . 0.9900 ?
C51 H51B . 0.9900 ?
C48 H48A . 0.9900 ?
C48 H48B . 0.9900 ?
C48 C49 . 1.520(6) ?
C49 H49A . 0.9900 ?
C49 H49B . 0.9900 ?
C18A H18A . 0.9900 ?
C18A H18B . 0.9900 ?
C18A C19A . 1.525(6) ?
C19A H19A . 0.9900 ?
C19A H19B . 0.9900 ?
C25A H25A . 0.9900 ?
C25A H25B . 0.9900 ?
C25A C24A . 1.525(5) ?
C24A H24A . 0.9900 ?
C24A H24B . 0.9900 ?
C22A H22A . 0.9900 ?
C22A H22B . 0.9900 ?
C22A C23A . 1.417(18) ?
C23A H23A . 0.9900 ?
C23A H23B . 0.9900 ?
C21A H21A . 0.9900 ?
C21A H21B . 0.9900 ?
C21A C20A . 1.426(19) ?
C20A H20A . 0.9900 ?
C20A H20B . 0.9900 ?
C5T H5TA . 0.9800 ?
C5T H5TB . 0.9800 ?
C5T H5TC . 0.9800 ?
C5T H5TD . 0.9800 ?
C5T H5TE . 0.9800 ?
C5T H5TF . 0.9800 ?
C5T C1TA_1 . 1.387(9) ?
C5T C1TB_1 . 1.444(15) ?
C36A H36A . 0.9500 ?
C36A C35A . 1.366(8) ?
C36A C31A . 1.398(9) ?
C35A H35A . 0.9500 ?
C35A C34A . 1.369(9) ?
C34A H34C . 0.9500 ?
C34A C33A . 1.395(9) ?
C33A H33A . 0.9500 ?
C33A C32A . 1.411(9) ?
C32A H32A . 0.9500 ?
C32A C31A . 1.398(8) ?
C36B H36B . 0.9500 ?
C36B C35B . 1.400(11) ?
C36B C31B . 1.405(11) ?
C35B H35B . 0.9500 ?
C35B C34B . 1.350(11) ?
C34B H34D . 0.9500 ?
C34B C33B . 1.388(11) ?
C33B H33B . 0.9500 ?
C33B C32B . 1.378(11) ?
C32B H32B . 0.9500 ?
C32B C31B . 1.342(12) ?
O1_1 C1TA_1 . 1.493(6) ?
O1_1 C1TB_1 . 1.481(10) ?
O1_1 C4T_1 . 1.413(5) ?
C1TA_1 H1TA_1 . 1.0000 ?
C1TA_1 C2T_1 . 1.503(7) ?
C1TB_1 H1TB_1 . 1.0000 ?
C1TB_1 C2T_1 . 1.384(13) ?
C2T_1 H2TA_1 . 0.9900 ?
C2T_1 H2TB_1 . 0.9900 ?
C2T_1 C3T_1 . 1.518(7) ?
C3T_1 H3TA_1 . 0.9900 ?
C3T_1 H3TB_1 . 0.9900 ?
C3T_1 C4T_1 . 1.531(5) ?
C4T_1 H4TA_1 . 0.9900 ?
C4T_1 H4TB_1 . 0.9900 ?

loop_
_geom_hbond_atom_site_label_D
_geom_hbond_atom_site_label_H
_geom_hbond_atom_site_label_A
_geom_hbond_site_symmetry_A
_geom_hbond_distance_DH
_geom_hbond_distance_HA
_geom_hbond_distance_DA
_geom_hbond_angle_DHA
_geom_hbond_publ_flag
N34 H34A O1 . 0.88 2.39 3.112(3) 139.3 yes
N34 H34B S31 3_565 0.88 2.56 3.410(2) 163.1 yes
N4 H4B S1 3 0.88 2.54 3.386(2) 162.5 yes
N5 H5 N3 . 0.84(4) 2.23(3) 2.646(3) 111(3) yes
N45 H45 N33 . 0.83(4) 2.25(4) 2.658(3) 110(3) yes

loop_
_geom_torsion_atom_site_label_1
_geom_torsion_atom_site_label_2
_geom_torsion_atom_site_label_3
_geom_torsion_atom_site_label_4
_geom_torsion_site_symmetry_1
_geom_torsion_site_symmetry_2
_geom_torsion_site_symmetry_3
_geom_torsion_site_symmetry_4
_geom_torsion
_geom_torsion_publ_flag
N3 C14 C15 C11 . . . . 2.4(4) ?
N3 C14 C16 N5 . . . . 9.5(4) ?
N3 C14 C16 N4 . . . . -171.6(2) ?
N34 C46 C44 N33 . . . . -170.0(2) ?
N34 C46 C44 C45 . . . . 9.9(4) ?
N5 N6 C17 N7 . . . . 173.9(2) ?
N5 N6 C17 S1 . . . . -4.1(4) ?
N45 N36 C47 S31 . . . . -1.3(3) ?
N45 N36 C47 N37 . . . . 178.7(2) ?
N45 C46 C44 N33 . . . . 9.0(4) ?
N45 C46 C44 C45 . . . . -171.1(3) ?
N7 C18A C19A O1 . . . . -61.1(5) ?
N7 C25A C24A O1 . . . . 59.5(4) ?
N7 C22A C23A O1 . . . . 54.6(15) ?
N7 C21A C20A O1 . . . . -54.7(17) ?
N1 C1 C2 C3 . . . . 177.4(3) ?
N1 C1 C6 C5 . . . . -177.5(3) ?
N1 C7 C8 N2 . . . . 54.0(3) ?
N1 C10 C9 N2 . . . . -54.6(4) ?
N6 N5 C16 N4 . . . . -0.4(4) ?
N6 N5 C16 C14 . . . . 178.5(2) ?
N32 C41 C45 C44 . . . . -174.1(3) ?
N32 C41 C42 C43 . . . . 172.9(3) ?
N32 C39 C40 N31 . . . . 54.2(3) ?
N36 N45 C46 N34 . . . . 3.6(4) ?
N36 N45 C46 C44 . . . . -175.5(2) ?
N37 C48 C49 O31 . . . . 57.2(5) ?
C46 N45 N36 C47 . . . . 171.3(2) ?
O31 C50 C51 N37 . . . . -55.1(5) ?
N31 C37 C38 N32 . . . . -54.2(4) ?
C14 N3 C13 C12 . . . . 0.4(4) ?
C14 C15 C11 N2 . . . . 177.9(3) ?
C14 C15 C11 C12 . . . . -1.0(4) ?
C41 N32 C39 C40 . . . . 164.1(3) ?
C41 N32 C38 C37 . . . . -164.4(3) ?
C41 C45 C44 N33 . . . . 0.5(4) ?
C41 C45 C44 C46 . . . . -179.5(2) ?
C41 C42 C43 N33 . . . . 2.0(5) ?
C15 C14 C16 N5 . . . . -170.0(3) ?
C15 C14 C16 N4 . . . . 8.9(4) ?
C45 C41 C42 C43 . . . . -3.6(4) ?
C1 N1 C7 C8 . . . . 166.2(2) ?
C1 N1 C10 C9 . . . . -165.5(3) ?
C1 C2 C3 C4 . . . . 0.1(6) ?
C1 C6 C5 C4 . . . . 0.2(5) ?
C11 N2 C8 C7 . . . . 160.4(3) ?
C11 N2 C9 C10 . . . . -160.9(3) ?
C11 C12 C13 N3 . . . . 0.9(5) ?
C16 N5 N6 C17 . . . . 177.3(3) ?
C16 C14 C15 C11 . . . . -178.1(3) ?
C17 N7 C18A C19A . . . . -150.2(3) ?
C17 N7 C25A C24A . . . . 151.8(3) ?
C17 N7 C22A C23A . . . . 155.0(9) ?
C17 N7 C21A C20A . . . . -152.7(10) ?
C47 N37 C51 C50 . . . . -163.5(3) ?
C47 N37 C48 C49 . . . . 163.9(3) ?
C42 C41 C45 C44 . . . . 2.5(4) ?
C13 N3 C14 C15 . . . . -2.0(4) ?
C13 N3 C14 C16 . . . . 178.5(2) ?
C13 C12 C11 N2 . . . . -179.4(3) ?
C13 C12 C11 C15 . . . . -0.5(4) ?
C39 N32 C41 C45 . . . . -5.5(4) ?
C39 N32 C41 C42 . . . . 178.1(3) ?
C39 N32 C38 C37 . . . . 47.8(4) ?
C44 N33 C43 C42 . . . . 1.0(4) ?
C7 N1 C1 C2 . . . . 174.7(3) ?
C7 N1 C1 C6 . . . . -8.7(4) ?
C7 N1 C10 C9 . . . . 60.0(3) ?
C2 C1 C6 C5 . . . . -0.8(5) ?
C40 N31 C37 C38 . . . . 60.9(3) ?
C40 N31 C31A C36A . . . . 176.9(5) ?
C40 N31 C31A C32A . . . . -4.8(7) ?
C40 N31 C31B C36B . . . . -169.4(6) ?
C40 N31 C31B C32B . . . . 7.8(9) ?
C10 N1 C1 C2 . . . . 43.5(4) ?
C10 N1 C1 C6 . . . . -139.8(3) ?
C10 N1 C7 C8 . . . . -59.4(3) ?
C43 N33 C44 C46 . . . . 177.7(2) ?
C43 N33 C44 C45 . . . . -2.3(4) ?
C6 C1 C2 C3 . . . . 0.6(5) ?
C8 N2 C11 C15 . . . . 174.9(3) ?
C8 N2 C11 C12 . . . . -6.3(4) ?
C8 N2 C9 C10 . . . . 49.0(4) ?
C37 N31 C40 C39 . . . . -60.8(3) ?
C37 N31 C31A C36A . . . . 41.2(7) ?
C37 N31 C31A C32A . . . . -140.4(5) ?
C37 N31 C31B C36B . . . . 62.5(7) ?
C37 N31 C31B C32B . . . . -120.2(8) ?
C9 N2 C11 C15 . . . . 26.1(4) ?
C9 N2 C11 C12 . . . . -155.1(3) ?
C9 N2 C8 C7 . . . . -49.0(4) ?
C38 N32 C41 C45 . . . . -151.8(3) ?
C38 N32 C41 C42 . . . . 31.8(4) ?
C38 N32 C39 C40 . . . . -47.8(4) ?
C5 C4 C3 C2 . . . . -0.7(6) ?
C3 C4 C5 C6 . . . . 0.6(6) ?
C50 O31 C49 C48 . . . . -63.7(6) ?
C51 N37 C47 S31 . . . . -168.2(2) ?
C51 N37 C47 N36 . . . . 11.7(4) ?
C51 N37 C48 C49 . . . . -48.8(4) ?
C48 N37 C47 S31 . . . . -22.5(4) ?
C48 N37 C47 N36 . . . . 157.4(3) ?
C48 N37 C51 C50 . . . . 48.3(4) ?
C49 O31 C50 C51 . . . . 62.4(5) ?
C18A N7 C17 N6 . . . . 5.0(5) ?
C18A N7 C17 S1 . . . . -176.9(3) ?
C18A N7 C25A C24A . . . . -60.1(4) ?
C19A O1 C24A C25A . . . . -59.8(4) ?
C25A N7 C17 N6 . . . . 149.9(3) ?
C25A N7 C17 S1 . . . . -32.0(4) ?
C25A N7 C18A C19A . . . . 61.2(5) ?
C24A O1 C19A C18A . . . . 60.3(5) ?
C22A N7 C17 N6 . . . . -19.0(6) ?
C22A N7 C17 S1 . . . . 159.1(5) ?
C22A N7 C21A C20A . . . . 50.6(16) ?
C23A O1 C20A C21A . . . . 54.9(16) ?
C21A N7 C17 N6 . . . . -173.9(8) ?
C21A N7 C17 S1 . . . . 4.1(9) ?
C21A N7 C22A C23A . . . . -47.2(14) ?
C20A O1 C23A C22A . . . . -59.7(16) ?
C5T C1TA_1 C2T_1 C3T_1 . . . . 160.8(5) ?
C5T C1TB_1 C2T_1 C3T_1 . . . . -141.1(8) ?
C36A C35A C34A C33A . . . . 2.4(9) ?
C35A C36A C31A N31 . . . . 174.7(5) ?
C35A C36A C31A C32A . . . . -3.6(8) ?
C35A C34A C33A C32A . . . . -2.7(9) ?
C34A C33A C32A C31A . . . . -0.2(9) ?
C33A C32A C31A N31 . . . . -175.1(5) ?
C33A C32A C31A C36A . . . . 3.3(9) ?
C31A N31 C40 C39 . . . . 162.4(3) ?
C31A N31 C37 C38 . . . . -157.0(4) ?
C31A C36A C35A C34A . . . . 0.8(9) ?
C36B C35B C34B C33B . . . . 1.5(11) ?
C35B C36B C31B N31 . . . . 176.2(6) ?
C35B C36B C31B C32B . . . . -1.4(12) ?
C35B C34B C33B C32B . . . . -0.1(12) ?
C34B C33B C32B C31B . . . . -2.1(12) ?
C33B C32B C31B N31 . . . . -174.3(7) ?
C33B C32B C31B C36B . . . . 2.8(12) ?
C31B N31 C40 C39 . . . . 164.4(4) ?
C31B N31 C37 C38 . . . . -171.5(5) ?
C31B C36B C35B C34B . . . . -0.8(12) ?
O1_1 C1TA_1 C2T_1 C3T_1 . . . . 40.4(5) ?
O1_1 C1TB_1 C2T_1 C3T_1 . . . . -14.8(9) ?
C1TA_1 O1_1 C4T_1 C3T_1 . . . . 37.7(4) ?
C1TA_1 C2T_1 C3T_1 C4T_1 . . . . -18.2(5) ?
C1TB_1 O1_1 C4T_1 C3T_1 . . . . 4.0(6) ?
C1TB_1 C2T_1 C3T_1 C4T_1 . . . . 16.8(7) ?
C2T_1 C3T_1 C4T_1 O1_1 . . . . -12.1(4) ?
C4T_1 O1_1 C1TA_1 C5T . . . . -176.0(4) ?
C4T_1 O1_1 C1TA_1 C2T_1 . . . . -48.3(5) ?
C4T_1 O1_1 C1TB_1 C5T . . . . 142.8(6) ?
C4T_1 O1_1 C1TB_1 C2T_1 . . . . 6.7(9) ?

loop_
_twin_individual_id
_twin_individual_mass_fraction_refined
1 0.323(15)
2 0.677(15)

_cod_database_fobs_code 2312721
